data_4507497
loop_
_publ_author_name
'Rodr\'iguez-Hermida, Sabina'
'Lago, Ana B.'
'Ca\~nadillas-Delgado, Laura'
'Carballo, Rosa'
'V\'azquez-L\'opez, Ezequiel M.'

_publ_section_title
;
 Solid-State Coordinative Behavior of a New Asymmetrical Bis-hydrazone
 Ligand Containing Two Different Binding Pockets
;
_journal_issue 3
_journal_name_full 'Crystal Growth &amp; Design'
_journal_page_first 1193
_journal_paper_doi 10.1021/cg301628q
_journal_volume 13
_journal_year 2013
_chemical_formula_sum 'C22 H17 N4 O3'
_chemical_formula_weight 385.40
_chemical_name_systematic
;
 ?
;
_space_group_IT_number 15
_symmetry_cell_setting monoclinic
_symmetry_space_group_name_Hall '-C 2yc'
_symmetry_space_group_name_H-M 'C 1 2/c 1'
_atom_sites_solution_hydrogens geom
_atom_sites_solution_primary direct
_atom_sites_solution_secondary difmap
_audit_creation_method SHELXL-97
_cell_angle_alpha 90.00
_cell_angle_beta 109.20(3)
_cell_angle_gamma 90.00
_cell_formula_units_Z 8
_cell_length_a 19.514(4)
_cell_length_b 17.533(4)
_cell_length_c 11.637(2)
_cell_measurement_temperature 100(2)
_cell_volume 3760.0(15)
_computing_cell_refinement HKL2000
_computing_data_collection HKL2000
_computing_data_reduction HKL2000
_computing_molecular_graphics Mercury
_computing_publication_material Mercury
_computing_structure_refinement 'SHELXL-97 (Sheldrick, 2008)'
_computing_structure_solution 'SHELXS-97 (Sheldrick, 2008)'
_diffrn_ambient_temperature 100(2)
_diffrn_measured_fraction_theta_full 0.974
_diffrn_measured_fraction_theta_max 0.979
_diffrn_measurement_device_type 'Bruker APEX-II CCD'
_diffrn_measurement_method '\f and \w scans'
_diffrn_radiation_monochromator graphite
_diffrn_radiation_source 'fine-focus sealed tube'
_diffrn_radiation_type synchrotron
_diffrn_radiation_wavelength 0.78900
_diffrn_reflns_av_R_equivalents 0.0396
_diffrn_reflns_av_sigmaI/netI 0.0194
_diffrn_reflns_limit_h_max 24
_diffrn_reflns_limit_h_min -24
_diffrn_reflns_limit_k_max 22
_diffrn_reflns_limit_k_min -22
_diffrn_reflns_limit_l_max 14
_diffrn_reflns_limit_l_min -14
_diffrn_reflns_number 30635
_diffrn_reflns_theta_full 28.00
_diffrn_reflns_theta_max 30.36
_diffrn_reflns_theta_min 3.56
_exptl_absorpt_coefficient_mu 0.094
_exptl_absorpt_correction_type none
_exptl_crystal_colour yellow
_exptl_crystal_density_diffrn 1.362
_exptl_crystal_density_method 'not measured'
_exptl_crystal_description prism
_exptl_crystal_F_000 1608
_exptl_crystal_size_max 0.12
_exptl_crystal_size_mid 0.10
_exptl_crystal_size_min 0.09
_refine_diff_density_max 0.435
_refine_diff_density_min -0.250
_refine_diff_density_rms 0.045
_refine_ls_extinction_coef 0.038(5)
_refine_ls_extinction_expression Fc^*^=kFc[1+0.001xFc^2^\l^3^/sin(2\q)]^-1/4^
_refine_ls_extinction_method SHELXL
_refine_ls_goodness_of_fit_ref 1.035
_refine_ls_hydrogen_treatment constr
_refine_ls_matrix_type full
_refine_ls_number_parameters 276
_refine_ls_number_reflns 4054
_refine_ls_number_restraints 0
_refine_ls_restrained_S_all 1.035
_refine_ls_R_factor_all 0.0603
_refine_ls_R_factor_gt 0.0587
_refine_ls_shift/su_max 0.001
_refine_ls_shift/su_mean 0.000
_refine_ls_structure_factor_coef Fsqd
_refine_ls_weighting_details 'calc w=1/[\s^2^(Fo^2^)+(0.0864P)^2^+3.7540P] where P=(Fo^2^+2Fc^2^)/3'
_refine_ls_weighting_scheme calc
_refine_ls_wR_factor_gt 0.1599
_refine_ls_wR_factor_ref 0.1614
_reflns_number_gt 3880
_reflns_number_total 4054
_reflns_threshold_expression >2sigma(I)
_cod_data_source_file cg301628q_si_002.cif
_cod_data_source_block H3L
_cod_depositor_comments
;
The following automatic conversions were performed:

'_symmetry_cell_setting' value 'Monoclinic' changed to 'monoclinic'
according to /home/saulius/struct/CIF-dictionaries/cif_core.dic
dictionary named 'cif_core.dic' version 2.4.2 from 2011-04-26.

Automatic conversion script
Id: cif_fix_values 1891 2012-01-12 08:04:46Z andrius 
;
_cod_original_cell_volume 3759.9(13)
_cod_original_sg_symbol_H-M C2/c
_cod_database_code 4507497

loop_
_symmetry_equiv_pos_as_xyz
'x, y, z'
'-x, y, -z+1/2'
'x+1/2, y+1/2, z'
'-x+1/2, y+1/2, -z+1/2'
'-x, -y, -z'
'x, -y, z-1/2'
'-x+1/2, -y+1/2, -z'
'x+1/2, -y+1/2, z-1/2'

loop_
_atom_site_label
_atom_site_type_symbol
_atom_site_fract_x
_atom_site_fract_y
_atom_site_fract_z
_atom_site_U_iso_or_equiv
_atom_site_adp_type
_atom_site_occupancy
_atom_site_symmetry_multiplicity
_atom_site_calc_flag
_atom_site_refinement_flags
C1B C 0.0000 1.14573(14) 0.2500 0.0565(8) Uani 1 2 d S
H1B H 0.0000 1.1999 0.2500 0.068 Uiso 1 2 calc SR
C2B C 0.0000 0.98892(11) 0.2500 0.0279(4) Uani 1 2 d S
H2B H 0.0000 0.9347 0.2500 0.033 Uiso 1 2 calc SR
C3B C 0.03923(10) 1.10671(10) 0.35518(14) 0.0420(4) Uani 1 1 d .
O3B O 0.08290(16) 1.14600(13) 0.4585(2) 0.0460(6) Uani 0.50 1 d P
H3B H 0.0957 1.1161 0.5181 0.069 Uiso 0.50 1 calc PR
C4B C 0.03927(7) 1.02707(8) 0.35627(12) 0.0282(3) Uani 1 1 d .
N5B N 0.11315(7) 1.01920(7) 0.56337(11) 0.0313(3) Uani 1 1 d .
C5B C 0.07960(7) 0.98373(8) 0.46412(13) 0.0291(3) Uani 1 1 d .
H5B H 0.0811 0.9296 0.4611 0.035 Uiso 1 1 calc R
N6B N 0.15208(7) 0.97455(7) 0.66038(11) 0.0312(3) Uani 1 1 d .
H6B H 0.1530 0.9246 0.6532 0.037 Uiso 1 1 calc R
C6B C 0.18904(8) 1.00928(9) 0.76742(13) 0.0315(3) Uani 1 1 d .
C7B C 0.23173(8) 0.95873(10) 0.86868(14) 0.0341(4) Uani 1 1 d .
O6B O 0.18715(6) 1.07829(7) 0.78053(10) 0.0394(3) Uani 1 1 d .
C8B C 0.24883(12) 0.88425(13) 0.85198(18) 0.0592(6) Uani 1 1 d .
H8B H 0.2332 0.8629 0.7725 0.071 Uiso 1 1 calc R
C9B C 0.28869(15) 0.84019(15) 0.9503(2) 0.0705(7) Uani 1 1 d .
H9B H 0.2998 0.7887 0.9379 0.085 Uiso 1 1 calc R
C10B C 0.31207(11) 0.87065(14) 1.06530(17) 0.0542(5) Uani 1 1 d .
H10B H 0.3384 0.8401 1.1329 0.065 Uiso 1 1 calc R
C11B C 0.29724(10) 0.94515(12) 1.08179(15) 0.0456(4) Uani 1 1 d .
H11B H 0.3143 0.9667 1.1611 0.055 Uiso 1 1 calc R
C12B C 0.25758(9) 0.98965(11) 0.98429(14) 0.0399(4) Uani 1 1 d .
H12B H 0.2481 1.0416 0.9969 0.048 Uiso 1 1 calc R
C1A C 0.5000 0.09170(13) 0.2500 0.0396(5) Uani 1 2 d S
H1A H 0.5000 0.0375 0.2500 0.048 Uiso 1 2 calc SR
C2A C 0.5000 0.24884(12) 0.2500 0.0381(5) Uani 1 2 d S
H2A H 0.5000 0.3030 0.2500 0.046 Uiso 1 2 calc SR
C3A C 0.43478(9) 0.13072(9) 0.22309(13) 0.0353(4) Uani 1 1 d .
O3A O 0.37659(13) 0.09214(12) 0.2037(2) 0.0398(5) Uani 0.50 1 d P
H3A H 0.3405 0.1211 0.1769 0.060 Uiso 0.50 1 calc PR
C4A C 0.43407(9) 0.21084(9) 0.22337(13) 0.0343(4) Uani 1 1 d .
N5A N 0.30535(7) 0.22334(8) 0.16198(11) 0.0348(3) Uani 1 1 d .
C5A C 0.36808(9) 0.25517(9) 0.19679(14) 0.0375(4) Uani 1 1 d .
H5A H 0.3713 0.3091 0.2053 0.045 Uiso 1 1 calc R
N6A N 0.24753(7) 0.27246(7) 0.14322(12) 0.0345(3) Uani 1 1 d .
H6A H 0.2552 0.3214 0.1586 0.041 Uiso 1 1 calc R
C6A C 0.17884(9) 0.24516(9) 0.10104(13) 0.0342(4) Uani 1 1 d .
O6A O 0.16573(7) 0.17723(6) 0.07481(10) 0.0414(3) Uani 1 1 d .
C7A C 0.11967(9) 0.30124(9) 0.09064(13) 0.0341(4) Uani 1 1 d .
C8A C 0.04944(10) 0.27310(11) 0.05961(18) 0.0474(5) Uani 1 1 d .
H8A H 0.0408 0.2202 0.0434 0.057 Uiso 1 1 calc R
C9A C -0.00780(11) 0.32086(13) 0.0521(2) 0.0534(5) Uani 1 1 d .
H9A H -0.0556 0.3007 0.0310 0.064 Uiso 1 1 calc R
C10A C 0.00373(10) 0.39765(12) 0.07489(17) 0.0470(5) Uani 1 1 d .
H10A H -0.0357 0.4303 0.0721 0.056 Uiso 1 1 calc R
C11A C 0.07292(10) 0.42699(11) 0.10184(16) 0.0455(4) Uani 1 1 d .
H11A H 0.0809 0.4802 0.1150 0.055 Uiso 1 1 calc R
C12A C 0.13049(9) 0.37908(10) 0.10972(15) 0.0397(4) Uani 1 1 d .
H12A H 0.1780 0.3996 0.1284 0.048 Uiso 1 1 calc R

loop_
_atom_site_aniso_label
_atom_site_aniso_U_11
_atom_site_aniso_U_22
_atom_site_aniso_U_33
_atom_site_aniso_U_23
_atom_site_aniso_U_13
_atom_site_aniso_U_12
C1B 0.098(2) 0.0237(11) 0.0344(12) 0.000 0.0038(13) 0.000
C2B 0.0279(9) 0.0248(9) 0.0272(9) 0.000 0.0038(8) 0.000
C3B 0.0604(11) 0.0295(8) 0.0306(8) -0.0037(6) 0.0075(8) -0.0037(7)
O3B 0.0665(16) 0.0257(11) 0.0304(11) -0.0024(9) -0.0047(11) 0.0014(10)
C4B 0.0274(7) 0.0289(7) 0.0260(7) -0.0004(5) 0.0058(6) -0.0007(5)
N5B 0.0302(6) 0.0353(7) 0.0241(6) -0.0009(5) 0.0030(5) -0.0038(5)
C5B 0.0272(7) 0.0304(7) 0.0255(7) -0.0017(5) 0.0028(5) -0.0005(5)
N6B 0.0313(6) 0.0321(6) 0.0238(6) -0.0026(5) 0.0005(5) -0.0022(5)
C6B 0.0266(7) 0.0374(8) 0.0268(7) -0.0058(6) 0.0038(5) -0.0036(6)
C7B 0.0253(7) 0.0443(9) 0.0290(7) -0.0037(6) 0.0039(5) 0.0002(6)
O6B 0.0392(6) 0.0352(6) 0.0349(6) -0.0090(5) 0.0001(5) -0.0051(5)
C8B 0.0656(13) 0.0586(12) 0.0347(9) -0.0102(8) -0.0087(8) 0.0207(10)
C9B 0.0794(16) 0.0665(14) 0.0456(11) -0.0041(10) -0.0065(10) 0.0326(12)
C10B 0.0458(10) 0.0749(14) 0.0337(9) 0.0084(9) 0.0021(7) 0.0176(9)
C11B 0.0394(9) 0.0665(12) 0.0262(7) 0.0015(7) 0.0043(6) -0.0039(8)
C12B 0.0369(8) 0.0501(10) 0.0289(8) -0.0012(7) 0.0055(6) -0.0067(7)
C1A 0.0544(14) 0.0237(10) 0.0418(12) 0.000 0.0173(10) 0.000
C2A 0.0443(12) 0.0236(10) 0.0354(11) 0.000 -0.0018(9) 0.000
C3A 0.0465(9) 0.0287(7) 0.0292(7) -0.0006(6) 0.0103(6) -0.0030(6)
O3A 0.0422(13) 0.0260(10) 0.0489(14) -0.0034(9) 0.0118(11) -0.0062(9)
C4A 0.0428(9) 0.0282(7) 0.0255(7) -0.0007(5) 0.0024(6) 0.0002(6)
N5A 0.0419(7) 0.0319(7) 0.0277(6) 0.0013(5) 0.0074(5) 0.0005(5)
C5A 0.0432(9) 0.0286(7) 0.0328(8) -0.0008(6) 0.0018(6) 0.0001(6)
N6A 0.0377(7) 0.0281(6) 0.0328(7) -0.0028(5) 0.0050(5) -0.0036(5)
C6A 0.0423(8) 0.0332(8) 0.0223(7) 0.0001(5) 0.0042(6) -0.0073(6)
O6A 0.0534(7) 0.0300(6) 0.0338(6) -0.0004(4) 0.0050(5) -0.0095(5)
C7A 0.0388(8) 0.0373(8) 0.0215(6) -0.0017(6) 0.0034(6) -0.0085(6)
C8A 0.0436(10) 0.0438(10) 0.0513(10) -0.0040(8) 0.0111(8) -0.0125(8)
C9A 0.0385(9) 0.0594(12) 0.0598(12) -0.0032(9) 0.0127(8) -0.0107(8)
C10A 0.0392(9) 0.0574(11) 0.0397(9) -0.0010(8) 0.0067(7) 0.0029(8)
C11A 0.0431(9) 0.0439(10) 0.0401(9) -0.0042(7) 0.0011(7) -0.0017(7)
C12A 0.0366(8) 0.0395(9) 0.0346(8) -0.0037(6) 0.0004(6) -0.0066(7)

loop_
_atom_type_symbol
_atom_type_description
_atom_type_scat_dispersion_real
_atom_type_scat_dispersion_imag
_atom_type_scat_source
C C 0.0033 0.0016 'International Tables Vol C Tables 4.2.6.8 and 6.1.1.4'
H H 0.0000 0.0000 'International Tables Vol C Tables 4.2.6.8 and 6.1.1.4'
N N 0.0061 0.0033 'International Tables Vol C Tables 4.2.6.8 and 6.1.1.4'
O O 0.0106 0.0060 'International Tables Vol C Tables 4.2.6.8 and 6.1.1.4'

loop_
_geom_angle_atom_site_label_1
_geom_angle_atom_site_label_2
_geom_angle_atom_site_label_3
_geom_angle
_geom_angle_site_symmetry_1
_geom_angle_site_symmetry_3
C3B C1B C3B 121.1(2) . 2
C3B C1B H1B 119.5 . .
C3B C1B H1B 119.5 2 .
C4B C2B C4B 122.61(19) 2 .
C4B C2B H2B 118.7 2 .
C4B C2B H2B 118.7 . .
C1B C3B C4B 119.88(15) . .
C1B C3B O3B 121.02(18) . .
C4B C3B O3B 118.97(16) . .
C3B O3B H3B 109.5 . .
C2B C4B C3B 118.26(14) . .
C2B C4B C5B 119.87(14) . .
C3B C4B C5B 121.87(13) . .
C5B N5B N6B 116.22(13) . .
N5B C5B C4B 119.54(13) . .
N5B C5B H5B 120.2 . .
C4B C5B H5B 120.2 . .
C6B N6B N5B 118.62(13) . .
C6B N6B H6B 120.7 . .
N5B N6B H6B 120.7 . .
O6B C6B N6B 121.93(14) . .
O6B C6B C7B 121.47(13) . .
N6B C6B C7B 116.60(14) . .
C8B C7B C12B 118.76(16) . .
C8B C7B C6B 123.40(14) . .
C12B C7B C6B 117.79(15) . .
C7B C8B C9B 120.51(18) . .
C7B C8B H8B 119.7 . .
C9B C8B H8B 119.7 . .
C10B C9B C8B 120.3(2) . .
C10B C9B H9B 119.9 . .
C8B C9B H9B 119.9 . .
C11B C10B C9B 119.45(18) . .
C11B C10B H10B 120.3 . .
C9B C10B H10B 120.3 . .
C10B C11B C12B 120.74(17) . .
C10B C11B H11B 119.6 . .
C12B C11B H11B 119.6 . .
C7B C12B C11B 120.20(18) . .
C7B C12B H12B 119.9 . .
C11B C12B H12B 119.9 . .
C3A C1A C3A 120.9(2) 2_655 .
C3A C1A H1A 119.6 2_655 .
C3A C1A H1A 119.6 . .
C4A C2A C4A 122.7(2) 2_655 .
C4A C2A H2A 118.6 2_655 .
C4A C2A H2A 118.6 . .
O3A C3A C1A 118.39(18) . .
O3A C3A C4A 121.42(18) . .
C1A C3A C4A 120.12(15) . .
C3A O3A H3A 109.5 . .
C2A C4A C3A 118.06(15) . .
C2A C4A C5A 118.90(15) . .
C3A C4A C5A 123.03(15) . .
C5A N5A N6A 115.11(13) . .
N5A C5A C4A 121.53(15) . .
N5A C5A H5A 119.2 . .
C4A C5A H5A 119.2 . .
C6A N6A N5A 119.84(13) . .
C6A N6A H6A 120.1 . .
N5A N6A H6A 120.1 . .
O6A C6A N6A 122.02(16) . .
O6A C6A C7A 121.60(15) . .
N6A C6A C7A 116.37(13) . .
C12A C7A C8A 118.46(17) . .
C12A C7A C6A 124.23(14) . .
C8A C7A C6A 117.30(15) . .
C9A C8A C7A 120.78(18) . .
C9A C8A H8A 119.6 . .
C7A C8A H8A 119.6 . .
C8A C9A C10A 120.35(18) . .
C8A C9A H9A 119.8 . .
C10A C9A H9A 119.8 . .
C9A C10A C11A 119.59(18) . .
C9A C10A H10A 120.2 . .
C11A C10A H10A 120.2 . .
C10A C11A C12A 120.10(17) . .
C10A C11A H11A 120.0 . .
C12A C11A H11A 120.0 . .
C11A C12A C7A 120.64(16) . .
C11A C12A H12A 119.7 . .
C7A C12A H12A 119.7 . .

loop_
_geom_bond_atom_site_label_1
_geom_bond_atom_site_label_2
_geom_bond_distance
_geom_bond_site_symmetry_2
C1B C3B 1.391(2) .
C1B C3B 1.391(2) 2
C1B H1B 0.9500 .
C2B C4B 1.3930(17) 2
C2B C4B 1.3930(17) .
C2B H2B 0.9500 .
C3B C4B 1.396(2) .
C3B O3B 1.404(3) .
O3B H3B 0.8400 .
C4B C5B 1.4566(19) .
N5B C5B 1.2853(19) .
N5B N6B 1.3785(17) .
C5B H5B 0.9500 .
N6B C6B 1.3607(18) .
N6B H6B 0.8800 .
C6B O6B 1.222(2) .
C6B C7B 1.491(2) .
C7B C8B 1.377(3) .
C7B C12B 1.383(2) .
C8B C9B 1.388(3) .
C8B H8B 0.9500 .
C9B C10B 1.372(3) .
C9B H9B 0.9500 .
C10B C11B 1.365(3) .
C10B H10B 0.9500 .
C11B C12B 1.385(2) .
C11B H11B 0.9500 .
C12B H12B 0.9500 .
C1A C3A 1.387(2) 2_655
C1A C3A 1.387(2) .
C1A H1A 0.9500 .
C2A C4A 1.3902(19) 2_655
C2A C4A 1.3902(19) .
C2A H2A 0.9500 .
C3A O3A 1.277(3) .
C3A C4A 1.405(2) .
O3A H3A 0.8400 .
C4A C5A 1.448(2) .
N5A C5A 1.284(2) .
N5A N6A 1.3785(19) .
C5A H5A 0.9500 .
N6A C6A 1.354(2) .
N6A H6A 0.8800 .
C6A O6A 1.2352(19) .
C6A C7A 1.491(2) .
C7A C12A 1.388(2) .
C7A C8A 1.388(2) .
C8A C9A 1.376(3) .
C8A H8A 0.9500 .
C9A C10A 1.376(3) .
C9A H9A 0.9500 .
C10A C11A 1.381(3) .
C10A H10A 0.9500 .
C11A C12A 1.382(3) .
C11A H11A 0.9500 .
C12A H12A 0.9500 .

loop_
_geom_hbond_atom_site_label_D
_geom_hbond_atom_site_label_H
_geom_hbond_atom_site_label_A
_geom_hbond_distance_DH
_geom_hbond_distance_HA
_geom_hbond_distance_DA
_geom_hbond_angle_DHA
_geom_hbond_site_symmetry_A
N6A H6A O6B 0.88 2.08 2.9182(18) 158.5 7_566
N6B H6B O6A 0.88 2.06 2.8842(18) 156.1 6_566
O3B H3B N5B 0.84 1.78 2.511(3) 144.8 .
